data_4073679
loop_
_publ_author_name
'Baiz, Tamam I.'
'Schmidt, Joseph A. R.'

_publ_section_title
;
 A Discrete Ortho-Lithiated Acetophenone Imine Derivative:&#x00A0;
 Isolation, Characterization, and Synthesis of Group IV Metal Complexes
;
_journal_issue 17
_journal_name_full Organometallics
_journal_page_first 4094
_journal_paper_doi 10.1021/om700530z
_journal_volume 26
_journal_year 2007
_chemical_formula_moiety 'C46 H62 N2 O4 Si2 Zr, 0.25(C4H10O)'
_chemical_formula_sum 'C47 H64.5 N2 O4.25 Si2 Zr'
_chemical_formula_weight 872.91
_chemical_name_systematic
; 
 ? 
;
_space_group_IT_number 2
_symmetry_cell_setting triclinic
_symmetry_Int_Tables_number 2
_symmetry_space_group_name_Hall '-P 1'
_symmetry_space_group_name_H-M 'P -1'
_atom_sites_solution_hydrogens geom
_atom_sites_solution_primary direct
_atom_sites_solution_secondary difmap
_audit_creation_method SHELXL-97
_cell_angle_alpha 81.983(1)
_cell_angle_beta 77.081(1)
_cell_angle_gamma 65.461(1)
_cell_formula_units_Z 2
_cell_length_a 11.4685(6)
_cell_length_b 12.6056(6)
_cell_length_c 18.3425(9)
_cell_measurement_reflns_used 5204
_cell_measurement_temperature 135(2)
_cell_measurement_theta_max 23.6
_cell_measurement_theta_min 1.5
_cell_volume 2347.9(2)
_computing_cell_refinement 'Bruker SAINT v6.22'
_computing_data_collection 'Bruker SMART v5.625'
_computing_data_reduction 'Bruker SAINT v6.22'
_computing_structure_refinement 'SHELXL-97 (Sheldrick, 1997)'
_computing_structure_solution 'SHELXS-97 (Sheldrick, 1990)'
_diffrn_ambient_temperature 135(2)
_diffrn_measured_fraction_theta_full 0.914
_diffrn_measured_fraction_theta_max 0.914
_diffrn_measurement_device_type 'SMART CCD'
_diffrn_measurement_method \w-scan
_diffrn_radiation_monochromator graphite
_diffrn_radiation_source 'fine-focus sealed tube'
_diffrn_radiation_type MoK\a
_diffrn_radiation_wavelength 0.71073
_diffrn_reflns_av_R_equivalents 0.0474
_diffrn_reflns_av_sigmaI/netI 0.0932
_diffrn_reflns_limit_h_max 18
_diffrn_reflns_limit_h_min -17
_diffrn_reflns_limit_k_max 20
_diffrn_reflns_limit_k_min -20
_diffrn_reflns_limit_l_max 28
_diffrn_reflns_limit_l_min -29
_diffrn_reflns_number 37986
_diffrn_reflns_theta_full 34.51
_diffrn_reflns_theta_max 34.51
_diffrn_reflns_theta_min 1.14
_exptl_absorpt_coefficient_mu 0.328
_exptl_absorpt_correction_T_max 0.874
_exptl_absorpt_correction_T_min 1.000
_exptl_absorpt_correction_type empirical
_exptl_absorpt_process_details SADABS
_exptl_crystal_colour yellow
_exptl_crystal_density_diffrn 1.235
_exptl_crystal_density_method 'not measured'
_exptl_crystal_description block
_exptl_crystal_F_000 925
_exptl_crystal_size_max 0.29
_exptl_crystal_size_mid 0.17
_exptl_crystal_size_min 0.12
_refine_diff_density_max 1.421
_refine_diff_density_min -0.582
_refine_diff_density_rms 0.111
_refine_ls_extinction_method none
_refine_ls_goodness_of_fit_ref 1.049
_refine_ls_hydrogen_treatment constr
_refine_ls_matrix_type full
_refine_ls_number_parameters 552
_refine_ls_number_reflns 18213
_refine_ls_number_restraints 0
_refine_ls_restrained_S_all 1.049
_refine_ls_R_factor_all 0.1291
_refine_ls_R_factor_gt 0.0700
_refine_ls_shift/su_max 0.002
_refine_ls_shift/su_mean 0.000
_refine_ls_structure_factor_coef Fsqd
_refine_ls_weighting_details 'calc w=1/[\s^2^(Fo^2^)+(0.0997P)^2^+0.9296P] where P=(Fo^2^+2Fc^2^)/3'
_refine_ls_weighting_scheme calc
_refine_ls_wR_factor_gt 0.1820
_refine_ls_wR_factor_ref 0.2098
_reflns_number_gt 10839
_reflns_number_total 18213
_reflns_threshold_expression >2sigma(I)
_cod_data_source_file om700530z-file002.cif
_cod_data_source_block (PIPARet')2Zr(CH2SiMe3)2_1
_cod_original_sg_symbol_H-M 'P -1 '
_cod_original_formula_sum 'C47 H64.50 N2 O4.25 Si2 Zr'
_cod_database_code 4073679

loop_
_symmetry_equiv_pos_as_xyz
'x, y, z'
'-x, -y, -z'

loop_
_atom_site_label
_atom_site_type_symbol
_atom_site_fract_x
_atom_site_fract_y
_atom_site_fract_z
_atom_site_U_iso_or_equiv
_atom_site_adp_type
_atom_site_occupancy
_atom_site_symmetry_multiplicity
_atom_site_calc_flag
_atom_site_refinement_flags
Zr1 Zr 0.26227(3) 0.22694(3) -0.219542(15) 0.02542(9) Uani 1 1 d .
Si1 Si 0.34695(10) -0.08643(8) -0.22770(5) 0.0393(2) Uani 1 1 d .
Si2 Si 0.02965(9) 0.22597(8) -0.04700(5) 0.03371(19) Uani 1 1 d .
O1 O 0.0225(2) 0.2502(2) -0.32897(12) 0.0365(5) Uani 1 1 d .
O2 O 0.0278(3) 0.2239(2) -0.45246(14) 0.0455(6) Uani 1 1 d .
O3 O 0.4718(3) 0.1603(3) -0.07968(16) 0.0540(7) Uani 1 1 d .
O4 O 0.5325(3) 0.2701(3) -0.01608(19) 0.0754(11) Uani 1 1 d .
O90 O 0.9523(11) 0.0132(10) -0.4760(6) 0.038(3) Uiso 0.25 1 d P
N1 N 0.4756(3) 0.2066(3) -0.30660(16) 0.0380(6) Uani 1 1 d .
N2 N 0.1504(3) 0.4439(2) -0.24189(15) 0.0324(5) Uani 1 1 d .
C1 C 0.3569(3) 0.0372(3) -0.18855(19) 0.0379(7) Uani 1 1 d .
H1A H 0.4493 0.0199 -0.1958 0.045 Uiso 1 1 calc R
H1B H 0.3280 0.0297 -0.1349 0.045 Uiso 1 1 calc R
C2 C 0.1720(4) -0.0609(3) -0.2234(3) 0.0555(10) Uani 1 1 d .
H2A H 0.1257 -0.0482 -0.1727 0.083 Uiso 1 1 calc R
H2B H 0.1683 -0.1281 -0.2403 0.083 Uiso 1 1 calc R
H2C H 0.1325 0.0064 -0.2550 0.083 Uiso 1 1 calc R
C3 C 0.4221(4) -0.2276(3) -0.1730(2) 0.0570(11) Uani 1 1 d .
H3A H 0.3801 -0.2197 -0.1214 0.085 Uiso 1 1 calc R
H3B H 0.5134 -0.2465 -0.1769 0.085 Uiso 1 1 calc R
H3C H 0.4113 -0.2888 -0.1929 0.085 Uiso 1 1 calc R
C4 C 0.4347(6) -0.1119(4) -0.3285(2) 0.0664(14) Uani 1 1 d .
H4A H 0.3997 -0.0418 -0.3590 0.100 Uiso 1 1 calc R
H4B H 0.4227 -0.1741 -0.3462 0.100 Uiso 1 1 calc R
H4C H 0.5260 -0.1326 -0.3312 0.100 Uiso 1 1 calc R
C5 C 0.0734(3) 0.2330(3) -0.15118(16) 0.0277(6) Uani 1 1 d .
H5A H 0.0074 0.3048 -0.1678 0.033 Uiso 1 1 calc R
H5B H 0.0595 0.1698 -0.1673 0.033 Uiso 1 1 calc R
C6 C -0.1328(5) 0.2166(5) -0.0130(3) 0.0640(12) Uani 1 1 d .
H6A H -0.1985 0.2819 -0.0341 0.096 Uiso 1 1 calc R
H6B H -0.1537 0.2179 0.0407 0.096 Uiso 1 1 calc R
H6C H -0.1293 0.1453 -0.0281 0.096 Uiso 1 1 calc R
C7 C 0.1534(5) 0.0975(4) -0.0044(2) 0.0678(14) Uani 1 1 d .
H7A H 0.1611 0.0271 -0.0232 0.102 Uiso 1 1 calc R
H7B H 0.1266 0.0955 0.0491 0.102 Uiso 1 1 calc R
H7C H 0.2362 0.1039 -0.0171 0.102 Uiso 1 1 calc R
C8 C 0.0244(4) 0.3549(4) -0.0061(2) 0.0508(10) Uani 1 1 d .
H8A H -0.0381 0.4247 -0.0256 0.076 Uiso 1 1 calc R
H8B H 0.1090 0.3577 -0.0189 0.076 Uiso 1 1 calc R
H8C H -0.0002 0.3488 0.0474 0.076 Uiso 1 1 calc R
C9 C 0.2530(3) 0.2176(3) -0.34218(16) 0.0286(6) Uani 1 1 d .
C10 C 0.1476(3) 0.2249(3) -0.36942(16) 0.0302(6) Uani 1 1 d .
C11 C 0.1494(3) 0.2072(3) -0.44321(18) 0.0352(7) Uani 1 1 d .
C12 C 0.2615(4) 0.1766(3) -0.49514(18) 0.0427(8) Uani 1 1 d .
H12A H 0.2635 0.1627 -0.5440 0.051 Uiso 1 1 calc R
C13 C 0.3736(4) 0.1670(3) -0.47149(19) 0.0419(8) Uani 1 1 d .
H13A H 0.4523 0.1456 -0.5052 0.050 Uiso 1 1 calc R
C14 C 0.3691(3) 0.1889(3) -0.39830(17) 0.0336(6) Uani 1 1 d .
C15 C -0.0563(4) 0.2598(4) -0.3816(2) 0.0447(8) Uani 1 1 d .
H15A H -0.1185 0.3399 -0.3865 0.054 Uiso 1 1 calc R
H15B H -0.1044 0.2105 -0.3647 0.054 Uiso 1 1 calc R
C16 C 0.4865(3) 0.1850(3) -0.37547(19) 0.0374(7) Uani 1 1 d .
C17 C 0.6098(4) 0.1588(4) -0.4322(2) 0.0550(10) Uani 1 1 d .
H17A H 0.6770 0.1589 -0.4091 0.083 Uiso 1 1 calc R
H17B H 0.5952 0.2172 -0.4726 0.083 Uiso 1 1 calc R
H17C H 0.6363 0.0835 -0.4512 0.083 Uiso 1 1 calc R
C18 C 0.5858(3) 0.2063(4) -0.2804(2) 0.0436(8) Uani 1 1 d .
C19 C 0.5908(4) 0.3149(4) -0.2767(3) 0.0567(11) Uani 1 1 d .
C20 C 0.6858(4) 0.3166(5) -0.2408(3) 0.0641(13) Uani 1 1 d .
H20A H 0.6898 0.3876 -0.2364 0.077 Uiso 1 1 calc R
C21 C 0.7725(4) 0.2168(5) -0.2122(3) 0.0642(13) Uani 1 1 d .
H21A H 0.8318 0.2206 -0.1864 0.077 Uiso 1 1 calc R
C22 C 0.7725(4) 0.1096(4) -0.2213(2) 0.0573(11) Uani 1 1 d .
H22A H 0.8353 0.0416 -0.2041 0.069 Uiso 1 1 calc R
C23 C 0.6794(3) 0.1021(4) -0.2559(2) 0.0490(9) Uani 1 1 d .
C24 C 0.5014(5) 0.4227(5) -0.3150(5) 0.100(2) Uani 1 1 d .
C25A C 0.5184(9) 0.5337(8) -0.3248(6) 0.055(2) Uani 0.50 1 d P
C25B C 0.5486(11) 0.4760(13) -0.3681(8) 0.093(4) Uani 0.50 1 d P
C26 C 0.6876(4) -0.0168(4) -0.2698(4) 0.0743(16) Uani 1 1 d .
C27A C 0.7338(7) -0.1086(6) -0.2160(5) 0.079(2) Uani 0.70 1 d P
C27B C 0.8062(17) -0.1087(18) -0.3002(12) 0.081(5) Uani 0.30 1 d P
C28 C 0.3281(3) 0.3241(3) -0.15114(18) 0.0344(7) Uani 1 1 d .
C29 C 0.4116(3) 0.2773(3) -0.1009(2) 0.0421(8) Uani 1 1 d .
C30 C 0.4483(4) 0.3423(4) -0.0620(2) 0.0563(11) Uani 1 1 d .
C31 C 0.4037(4) 0.4610(5) -0.0707(3) 0.0668(14) Uani 1 1 d .
H31A H 0.4313 0.5035 -0.0461 0.080 Uiso 1 1 calc R
C32 C 0.3140(4) 0.5152(4) -0.1188(3) 0.0546(11) Uani 1 1 d .
H32A H 0.2775 0.5962 -0.1253 0.066 Uiso 1 1 calc R
C33 C 0.2786(3) 0.4470(3) -0.1577(2) 0.0391(7) Uani 1 1 d .
C34 C 0.5576(4) 0.1558(5) -0.0321(3) 0.0640(13) Uani 1 1 d .
H34A H 0.5440 0.1110 0.0140 0.077 Uiso 1 1 calc R
H34B H 0.6475 0.1176 -0.0569 0.077 Uiso 1 1 calc R
C35 C 0.1835(3) 0.5084(3) -0.2079(2) 0.0362(7) Uani 1 1 d .
C36 C 0.1288(4) 0.6395(3) -0.2173(2) 0.0481(9) Uani 1 1 d .
H36A H 0.0686 0.6652 -0.2514 0.072 Uiso 1 1 calc R
H36B H 0.1985 0.6647 -0.2370 0.072 Uiso 1 1 calc R
H36C H 0.0843 0.6722 -0.1696 0.072 Uiso 1 1 calc R
C37 C 0.0473(3) 0.4996(3) -0.28490(18) 0.0333(7) Uani 1 1 d .
C38 C 0.0774(4) 0.5131(3) -0.3630(2) 0.0448(8) Uani 1 1 d .
C39 C -0.0249(5) 0.5591(3) -0.4027(2) 0.0545(11) Uani 1 1 d .
H39A H -0.0062 0.5697 -0.4545 0.065 Uiso 1 1 calc R
C40 C -0.1517(4) 0.5892(3) -0.3676(2) 0.0519(10) Uani 1 1 d .
H40A H -0.2179 0.6163 -0.3956 0.062 Uiso 1 1 calc R
C41 C -0.1807(4) 0.5793(3) -0.2914(2) 0.0450(9) Uani 1 1 d .
H41A H -0.2675 0.6018 -0.2678 0.054 Uiso 1 1 calc R
C42 C -0.0826(3) 0.5359(3) -0.24775(18) 0.0342(7) Uani 1 1 d .
C43 C 0.2185(5) 0.4852(5) -0.4018(3) 0.0837(18) Uani 1 1 d .
C44A C 0.2433(8) 0.5848(7) -0.4378(5) 0.065(2) Uani 0.60 1 d P
C44B C 0.2636(13) 0.5000(10) -0.4754(5) 0.063(3) Uani 0.40 1 d P
C45 C -0.1211(4) 0.5391(3) -0.1636(2) 0.0457(9) Uani 1 1 d .
C46A C -0.2378(5) 0.5207(6) -0.1297(4) 0.0609(17) Uani 0.70 1 d P
C46B C -0.2061(13) 0.6513(12) -0.1336(8) 0.055(4) Uani 0.30 1 d P
C91 C 1.0240(18) 0.0117(16) -0.5419(9) 0.037(3) Uiso 0.25 1 d P
C93 C 1.097(2) -0.153(2) -0.4082(12) 0.072(5) Uiso 0.25 1 d P
C92 C 1.0431(17) -0.0568(14) -0.4497(9) 0.041(3) Uiso 0.25 1 d P
C90 C 0.9254(15) 0.0633(14) -0.5855(9) 0.044(3) Uiso 0.25 1 d P

loop_
_atom_site_aniso_label
_atom_site_aniso_U_11
_atom_site_aniso_U_22
_atom_site_aniso_U_33
_atom_site_aniso_U_23
_atom_site_aniso_U_13
_atom_site_aniso_U_12
Zr1 0.02144(13) 0.02984(15) 0.02476(14) -0.00264(10) -0.00872(9) -0.00738(10)
Si1 0.0451(5) 0.0295(4) 0.0320(5) -0.0008(4) -0.0018(4) -0.0067(4)
Si2 0.0373(5) 0.0323(4) 0.0285(4) -0.0002(3) -0.0054(3) -0.0117(4)
O1 0.0292(11) 0.0528(14) 0.0330(11) -0.0038(10) -0.0127(9) -0.0175(10)
O2 0.0537(15) 0.0572(16) 0.0364(13) -0.0013(11) -0.0247(11) -0.0247(13)
O3 0.0398(14) 0.0603(17) 0.0543(16) -0.0054(13) -0.0318(12) -0.0002(13)
O4 0.0470(17) 0.097(3) 0.077(2) -0.0300(19) -0.0439(16) 0.0006(17)
N1 0.0237(12) 0.0480(17) 0.0433(16) -0.0062(13) -0.0059(11) -0.0141(12)
N2 0.0306(13) 0.0329(13) 0.0359(14) 0.0017(11) -0.0135(11) -0.0119(11)
C1 0.0325(16) 0.0368(17) 0.0333(16) -0.0032(13) -0.0089(13) -0.0011(13)
C2 0.059(3) 0.036(2) 0.074(3) -0.0066(19) -0.020(2) -0.0169(18)
C3 0.054(2) 0.038(2) 0.055(2) 0.0069(18) -0.0038(19) -0.0015(18)
C4 0.107(4) 0.051(2) 0.038(2) -0.0129(18) 0.013(2) -0.038(3)
C5 0.0253(13) 0.0270(14) 0.0303(14) -0.0026(11) -0.0094(11) -0.0074(11)
C6 0.069(3) 0.084(3) 0.048(2) -0.006(2) 0.008(2) -0.049(3)
C7 0.079(3) 0.061(3) 0.035(2) 0.0091(19) -0.012(2) -0.003(2)
C8 0.069(3) 0.056(2) 0.0335(18) -0.0119(17) -0.0063(18) -0.030(2)
C9 0.0285(14) 0.0297(15) 0.0272(13) -0.0013(11) -0.0072(11) -0.0102(12)
C10 0.0335(15) 0.0338(15) 0.0245(13) 0.0002(11) -0.0094(11) -0.0130(13)
C11 0.0458(18) 0.0339(16) 0.0296(15) 0.0009(12) -0.0160(13) -0.0158(14)
C12 0.059(2) 0.044(2) 0.0251(15) -0.0030(13) -0.0111(15) -0.0194(18)
C13 0.048(2) 0.0430(19) 0.0294(16) -0.0030(14) 0.0023(14) -0.0176(16)
C14 0.0328(15) 0.0377(17) 0.0269(14) -0.0007(12) -0.0035(12) -0.0121(13)
C15 0.0423(19) 0.057(2) 0.0424(19) -0.0037(16) -0.0227(16) -0.0191(17)
C16 0.0283(15) 0.0409(18) 0.0383(17) -0.0035(14) -0.0006(13) -0.0116(14)
C17 0.0343(19) 0.071(3) 0.053(2) -0.009(2) 0.0038(17) -0.0185(19)
C18 0.0250(15) 0.059(2) 0.048(2) -0.0057(17) -0.0049(14) -0.0183(16)
C19 0.0292(18) 0.063(3) 0.084(3) -0.007(2) -0.0047(19) -0.0261(18)
C20 0.040(2) 0.078(3) 0.088(3) -0.019(3) -0.006(2) -0.036(2)
C21 0.038(2) 0.107(4) 0.064(3) -0.016(3) -0.0084(19) -0.042(3)
C22 0.0275(17) 0.080(3) 0.061(3) -0.006(2) -0.0104(17) -0.0165(19)
C23 0.0234(15) 0.060(2) 0.061(2) -0.0129(19) -0.0089(15) -0.0106(16)
C24 0.046(3) 0.063(3) 0.192(7) 0.038(4) -0.028(4) -0.034(3)
C25A 0.058(5) 0.053(5) 0.068(6) -0.026(4) 0.003(4) -0.037(4)
C25B 0.052(6) 0.106(10) 0.095(9) 0.042(8) -0.002(6) -0.028(7)
C26 0.034(2) 0.059(3) 0.127(5) -0.028(3) -0.026(3) -0.003(2)
C27A 0.053(4) 0.050(4) 0.130(7) 0.017(4) -0.043(4) -0.007(3)
C27B 0.057(10) 0.086(13) 0.097(14) -0.027(11) 0.010(9) -0.032(10)
C28 0.0236(14) 0.0438(18) 0.0381(16) -0.0074(14) -0.0136(12) -0.0101(13)
C29 0.0235(14) 0.055(2) 0.0455(19) -0.0135(16) -0.0146(13) -0.0056(15)
C30 0.0322(18) 0.084(3) 0.055(2) -0.023(2) -0.0228(17) -0.0113(19)
C31 0.047(2) 0.090(4) 0.080(3) -0.035(3) -0.030(2) -0.025(2)
C32 0.045(2) 0.056(2) 0.076(3) -0.015(2) -0.027(2) -0.0211(19)
C33 0.0292(15) 0.0455(19) 0.0498(19) -0.0065(15) -0.0169(14) -0.0160(14)
C34 0.040(2) 0.090(4) 0.054(2) -0.005(2) -0.0310(19) -0.006(2)
C35 0.0333(16) 0.0341(16) 0.0470(19) -0.0024(14) -0.0135(14) -0.0160(14)
C36 0.050(2) 0.0375(19) 0.066(3) -0.0030(17) -0.0191(19) -0.0221(17)
C37 0.0379(16) 0.0269(14) 0.0389(16) 0.0021(12) -0.0205(13) -0.0110(13)
C38 0.057(2) 0.0343(18) 0.0391(18) 0.0100(14) -0.0156(16) -0.0147(17)
C39 0.081(3) 0.042(2) 0.0388(19) 0.0098(16) -0.030(2) -0.017(2)
C40 0.064(3) 0.046(2) 0.056(2) 0.0102(18) -0.043(2) -0.0199(19)
C41 0.0410(19) 0.0379(18) 0.060(2) 0.0016(16) -0.0291(17) -0.0102(15)
C42 0.0384(17) 0.0252(14) 0.0399(17) 0.0001(12) -0.0220(14) -0.0064(13)
C43 0.071(3) 0.067(3) 0.081(4) 0.039(3) 0.007(3) -0.020(3)
C44A 0.076(5) 0.051(4) 0.073(5) 0.015(4) -0.013(4) -0.036(4)
C44B 0.093(9) 0.059(6) 0.021(4) 0.000(4) -0.015(5) -0.015(6)
C45 0.0424(19) 0.043(2) 0.0396(18) -0.0066(15) -0.0143(15) -0.0009(16)
C46A 0.033(3) 0.074(4) 0.056(4) 0.008(3) -0.011(3) -0.005(3)
C46B 0.045(7) 0.051(8) 0.055(8) -0.008(6) -0.027(6) 0.006(6)

loop_
_atom_type_symbol
_atom_type_description
_atom_type_scat_dispersion_real
_atom_type_scat_dispersion_imag
_atom_type_scat_source
C C 0.0033 0.0016 'International Tables Vol C Tables 4.2.6.8 and 6.1.1.4'
H H 0.0000 0.0000 'International Tables Vol C Tables 4.2.6.8 and 6.1.1.4'
N N 0.0061 0.0033 'International Tables Vol C Tables 4.2.6.8 and 6.1.1.4'
O O 0.0106 0.0060 'International Tables Vol C Tables 4.2.6.8 and 6.1.1.4'
Si Si 0.0817 0.0704 'International Tables Vol C Tables 4.2.6.8 and 6.1.1.4'
Zr Zr -2.9673 0.5597 'International Tables Vol C Tables 4.2.6.8 and 6.1.1.4'

loop_
_geom_angle_atom_site_label_1
_geom_angle_atom_site_label_2
_geom_angle_atom_site_label_3
_geom_angle
_geom_angle_site_symmetry_1
_geom_angle_site_symmetry_3
C5 Zr1 C1 90.23(12) . .
C5 Zr1 C28 103.76(11) . .
C1 Zr1 C28 107.26(12) . .
C5 Zr1 C9 106.89(10) . .
C1 Zr1 C9 99.89(11) . .
C28 Zr1 C9 138.55(12) . .
C5 Zr1 N2 87.06(10) . .
C1 Zr1 N2 174.76(10) . .
C28 Zr1 N2 69.13(10) . .
C9 Zr1 N2 85.19(10) . .
C5 Zr1 N1 174.05(10) . .
C1 Zr1 N1 87.45(12) . .
C28 Zr1 N1 82.17(11) . .
C9 Zr1 N1 68.17(10) . .
N2 Zr1 N1 95.67(9) . .
C1 Si1 C3 111.45(19) . .
C1 Si1 C2 110.55(17) . .
C3 Si1 C2 107.0(2) . .
C1 Si1 C4 113.32(18) . .
C3 Si1 C4 106.1(2) . .
C2 Si1 C4 108.1(2) . .
C8 Si2 C5 112.01(16) . .
C8 Si2 C7 105.0(2) . .
C5 Si2 C7 111.75(17) . .
C8 Si2 C6 107.7(2) . .
C5 Si2 C6 112.33(18) . .
C7 Si2 C6 107.7(2) . .
C10 O1 C15 106.4(2) . .
C11 O2 C15 105.7(2) . .
C29 O3 C34 105.3(3) . .
C30 O4 C34 105.4(3) . .
C91 O90 C91 113(3) 2_754 .
C92 O90 C91 92.4(12) . .
C91 O90 C92 146(3) 2_754 2_754
C92 O90 C92 125.7(10) . 2_754
C16 N1 C18 120.5(3) . .
C16 N1 Zr1 116.5(2) . .
C18 N1 Zr1 122.6(2) . .
C35 N2 C37 119.2(3) . .
C35 N2 Zr1 116.4(2) . .
C37 N2 Zr1 124.19(19) . .
Si1 C1 Zr1 127.72(17) . .
Si2 C5 Zr1 126.77(14) . .
C10 C9 C14 112.6(3) . .
C10 C9 Zr1 126.9(2) . .
C14 C9 Zr1 120.2(2) . .
C9 C10 O1 126.3(3) . .
C9 C10 C11 125.2(3) . .
O1 C10 C11 108.5(3) . .
C12 C11 O2 128.1(3) . .
C12 C11 C10 121.3(3) . .
O2 C11 C10 110.6(3) . .
C11 C12 C13 116.8(3) . .
C14 C13 C12 121.1(3) . .
C13 C14 C9 122.9(3) . .
C13 C14 C16 120.4(3) . .
C9 C14 C16 116.7(3) . .
O1 C15 O2 108.2(3) . .
N1 C16 C14 117.3(3) . .
N1 C16 C17 123.5(3) . .
C14 C16 C17 119.2(3) . .
C23 C18 C19 121.7(3) . .
C23 C18 N1 120.8(3) . .
C19 C18 N1 117.3(3) . .
C20 C19 C18 117.4(4) . .
C20 C19 C24 122.6(4) . .
C18 C19 C24 119.9(4) . .
C21 C20 C19 121.6(4) . .
C20 C21 C22 120.2(4) . .
C21 C22 C23 120.9(4) . .
C18 C23 C22 117.9(4) . .
C18 C23 C26 122.5(3) . .
C22 C23 C26 119.5(4) . .
C25B C24 C19 120.0(7) . .
C25A C24 C19 122.0(6) . .
C27A C26 C23 117.4(5) . .
C27B C26 C23 123.2(9) . .
C29 C28 C33 112.7(3) . .
C29 C28 Zr1 127.9(3) . .
C33 C28 Zr1 119.4(2) . .
C28 C29 O3 126.8(3) . .
C28 C29 C30 124.5(4) . .
O3 C29 C30 108.7(3) . .
C31 C30 O4 127.1(4) . .
C31 C30 C29 122.4(4) . .
O4 C30 C29 110.4(4) . .
C30 C31 C32 116.2(4) . .
C31 C32 C33 120.1(4) . .
C28 C33 C32 123.9(3) . .
C28 C33 C35 118.1(3) . .
C32 C33 C35 118.0(3) . .
O4 C34 O3 109.3(3) . .
N2 C35 C33 116.9(3) . .
N2 C35 C36 123.0(3) . .
C33 C35 C36 120.1(3) . .
C38 C37 C42 120.6(3) . .
C38 C37 N2 120.2(3) . .
C42 C37 N2 119.2(3) . .
C39 C38 C37 118.3(4) . .
C39 C38 C43 121.8(4) . .
C37 C38 C43 119.7(4) . .
C40 C39 C38 121.9(4) . .
C41 C40 C39 119.6(3) . .
C40 C41 C42 121.5(4) . .
C37 C42 C41 118.0(3) . .
C37 C42 C45 122.6(3) . .
C41 C42 C45 119.1(3) . .
C44B C43 C38 127.6(7) . .
C44A C43 C38 114.6(5) . .
C46A C45 C42 117.1(4) . .
C46B C45 C42 116.7(6) . .
O90 C91 C90 159(4) 2_754 .
O90 C91 C90 99.6(15) . .
C90 C92 O90 138(2) 2_754 .
O90 C92 C93 151.5(18) . .
C90 C92 O90 142(2) 2_754 2_754
C93 C92 O90 141.4(17) . 2_754
C93 C90 O90 112.0(18) 2_754 2_754

loop_
_geom_bond_atom_site_label_1
_geom_bond_atom_site_label_2
_geom_bond_distance
_geom_bond_site_symmetry_2
Zr1 C5 2.223(3) .
Zr1 C1 2.228(3) .
Zr1 C28 2.295(3) .
Zr1 C9 2.297(3) .
Zr1 N2 2.510(3) .
Zr1 N1 2.540(3) .
Si1 C1 1.858(4) .
Si1 C3 1.879(4) .
Si1 C2 1.881(4) .
Si1 C4 1.896(4) .
Si2 C8 1.856(4) .
Si2 C5 1.863(3) .
Si2 C7 1.866(4) .
Si2 C6 1.875(4) .
O1 C10 1.386(4) .
O1 C15 1.425(4) .
O2 C11 1.367(4) .
O2 C15 1.437(4) .
O3 C29 1.384(5) .
O3 C34 1.434(4) .
O4 C30 1.375(5) .
O4 C34 1.409(6) .
O90 C92 1.20(2) .
O90 C91 1.300(15) .
O90 C92 1.40(2) 2_754
N1 C16 1.298(4) .
N1 C18 1.447(4) .
N2 C35 1.303(4) .
N2 C37 1.445(4) .
C9 C10 1.373(4) .
C9 C14 1.433(4) .
C10 C11 1.397(4) .
C11 C12 1.361(5) .
C12 C13 1.401(5) .
C13 C14 1.394(5) .
C14 C16 1.476(5) .
C16 C17 1.497(5) .
C18 C23 1.399(5) .
C18 C19 1.405(6) .
C19 C20 1.403(6) .
C19 C24 1.513(7) .
C20 C21 1.364(7) .
C21 C22 1.384(7) .
C22 C23 1.400(5) .
C23 C26 1.516(6) .
C24 C25B 1.254(12) .
C24 C25A 1.473(9) .
C26 C27A 1.413(9) .
C26 C27B 1.427(18) .
C28 C29 1.374(4) .
C28 C33 1.408(5) .
C29 C30 1.393(5) .
C30 C31 1.363(7) .
C31 C32 1.399(6) .
C32 C33 1.415(5) .
C33 C35 1.478(5) .
C35 C36 1.504(5) .
C37 C38 1.400(5) .
C37 C42 1.400(5) .
C38 C39 1.393(5) .
C38 C43 1.527(6) .
C39 C40 1.365(6) .
C40 C41 1.363(6) .
C41 C42 1.406(4) .
C42 C45 1.508(5) .
C43 C44B 1.350(11) .
C43 C44A 1.441(8) .
C45 C46A 1.442(8) .
C45 C46B 1.445(14) .
C91 C90 1.41(2) .
C91 C91 1.55(3) 2_754
C93 C92 1.32(3) .
